data_7201918
loop_
_publ_author_name
'Lopes, Elsa B.'
'Alves, Helena'
'Santos, Isabel C.'
'Graf, David'
'Brooks, James S.'
'Canadell, Enric'
'Almeida, Manuel'

_publ_section_title
;
 The family of molecular conductors [(n-Bu)4N]2[M(dcbdt)2]5, M = Cu,
 Ni, Au; band filling and stacking modulation effects
;
_journal_issue 24
_journal_name_full 'Journal of Materials Chemistry'
_journal_page_first 2825
_journal_paper_doi 10.1039/b719418h
_journal_volume 18
_journal_year 2008
_chemical_formula_moiety '2(C16 H36 N), 5(C16 H4 Au N4 S4)'
_chemical_formula_sum 'C112 H92 Au5 N22 S20'
_chemical_formula_weight 3372.11
_chemical_name_common (n-Bu!4$N)!2$(Au(dcbdt)!2$)!5$!
_chemical_name_systematic
;
?
;
_space_group_IT_number 2
_symmetry_cell_setting triclinic
_symmetry_space_group_name_Hall '-P 1'
_symmetry_space_group_name_H-M 'P -1'
_atom_sites_solution_hydrogens geom
_atom_sites_solution_primary direct
_atom_sites_solution_secondary difmap
_audit_creation_method SHELXL-97
_cell_angle_alpha 68.763(2)
_cell_angle_beta 88.809(1)
_cell_angle_gamma 78.163(1)
_cell_formula_units_Z 1
_cell_length_a 7.9351(1)
_cell_length_b 17.0822(3)
_cell_length_c 22.9746(4)
_cell_measurement_temperature 120(2)
_cell_volume 2836.08(9)
_computing_cell_refinement 'Bruker SMART, (Bruker, 2004)'
_computing_data_collection 'Bruker SMART, (Bruker, 2004)'
_computing_data_reduction 'Bruker SAINT, (Bruker, 2004)'
_computing_molecular_graphics SCHAKAL(Keller,1989),ORTEP3(Farrugia,1997)
_computing_publication_material 'WinGX (Farrugia, 1999)'
_computing_structure_refinement 'SHELXL-97 (Sheldrick, 1997)'
_computing_structure_solution 'SIR97 (Altomare, 1999)'
_diffrn_ambient_temperature 120(2)
_diffrn_measured_fraction_theta_full 0.997
_diffrn_measured_fraction_theta_max 0.997
_diffrn_measurement_device_type 'Bruker-AXS APEX- CCD area-detector'
_diffrn_measurement_method '\f and \w'
_diffrn_radiation_monochromator graphite
_diffrn_radiation_source 'fine-focus sealed tube'
_diffrn_radiation_type MoK\a
_diffrn_radiation_wavelength 0.71073
_diffrn_reflns_av_R_equivalents 0.0495
_diffrn_reflns_av_sigmaI/netI 0.0317
_diffrn_reflns_limit_h_max 9
_diffrn_reflns_limit_h_min -9
_diffrn_reflns_limit_k_max 20
_diffrn_reflns_limit_k_min -20
_diffrn_reflns_limit_l_max 28
_diffrn_reflns_limit_l_min -28
_diffrn_reflns_number 70525
_diffrn_reflns_theta_full 25.68
_diffrn_reflns_theta_max 25.68
_diffrn_reflns_theta_min 2.62
_exptl_absorpt_coefficient_mu 6.873
_exptl_absorpt_correction_T_max 0.8204
_exptl_absorpt_correction_T_min 0.2323
_exptl_absorpt_correction_type multi-scan
_exptl_absorpt_process_details '(SADABS; Sheldrick, 2004)'
_exptl_crystal_colour black
_exptl_crystal_density_diffrn 1.974
_exptl_crystal_density_method 'not measured'
_exptl_crystal_description needle
_exptl_crystal_F_000 1633
_exptl_crystal_size_max 0.30
_exptl_crystal_size_mid 0.10
_exptl_crystal_size_min 0.03
_refine_diff_density_max 0.958
_refine_diff_density_min -0.865
_refine_diff_density_rms 0.117
_refine_ls_extinction_method none
_refine_ls_goodness_of_fit_ref 1.006
_refine_ls_hydrogen_treatment constr
_refine_ls_matrix_type full
_refine_ls_number_parameters 722
_refine_ls_number_reflns 10747
_refine_ls_number_restraints 0
_refine_ls_restrained_S_all 1.006
_refine_ls_R_factor_all 0.0375
_refine_ls_R_factor_gt 0.0245
_refine_ls_shift/su_max 0.003
_refine_ls_shift/su_mean 0.000
_refine_ls_structure_factor_coef Fsqd
_refine_ls_weighting_details 'calc w=1/[\s^2^(Fo^2^)+(0.0263P)^2^+0.0000P] where P=(Fo^2^+2Fc^2^)/3'
_refine_ls_weighting_scheme calc
_refine_ls_wR_factor_gt 0.0529
_refine_ls_wR_factor_ref 0.0565
_reflns_number_gt 8677
_reflns_number_total 10747
_reflns_threshold_expression >2sigma(I)
_cod_data_source_file b719418h.txt
_cod_data_source_block au120k
_cod_database_code 7201918

loop_
_symmetry_equiv_pos_as_xyz
'x, y, z'
'-x, -y, -z'

loop_
_atom_site_label
_atom_site_type_symbol
_atom_site_fract_x
_atom_site_fract_y
_atom_site_fract_z
_atom_site_U_iso_or_equiv
_atom_site_adp_type
_atom_site_occupancy
_atom_site_symmetry_multiplicity
_atom_site_calc_flag
_atom_site_refinement_flags
_atom_site_disorder_assembly
_atom_site_disorder_group
Au1 Au 1.0000 0.0000 1.0000 0.01222(5) Uani 1 2 d S . .
Au3 Au 0.120643(18) 0.428853(9) 0.961991(7) 0.01059(5) Uani 1 1 d . . .
Au2 Au 0.552743(17) 0.215498(8) 0.980065(6) 0.01126(4) Uani 1 1 d . . .
S1 S 0.71821(12) 0.00435(6) 0.97469(4) 0.0153(2) Uani 1 1 d . . .
S2 S 1.02722(12) 0.08976(6) 0.89921(5) 0.0160(2) Uani 1 1 d . . .
S3 S 0.27297(12) 0.21697(6) 0.95452(4) 0.0148(2) Uani 1 1 d . . .
S4 S 0.57607(12) 0.30851(6) 0.87974(4) 0.0158(2) Uani 1 1 d . . .
S5 S 0.52566(12) 0.12449(6) 1.08046(4) 0.0149(2) Uani 1 1 d . . .
S6 S 0.83369(12) 0.21222(6) 1.00637(4) 0.0148(2) Uani 1 1 d . . .
S7 S -0.16114(12) 0.43454(6) 0.93602(4) 0.0134(2) Uani 1 1 d . . .
S8 S 0.14857(12) 0.52315(6) 0.86318(4) 0.0144(2) Uani 1 1 d . . .
S9 S 0.09630(12) 0.33503(6) 1.06180(4) 0.0135(2) Uani 1 1 d . . .
S10 S 0.40153(12) 0.42542(6) 0.98681(4) 0.0136(2) Uani 1 1 d . . .
C1 C 0.6901(5) 0.0744(2) 0.89701(17) 0.0133(8) Uani 1 1 d . . .
C2 C 0.8234(5) 0.1091(2) 0.86417(18) 0.0151(8) Uani 1 1 d . . .
C3 C 0.5243(5) 0.0953(2) 0.86757(18) 0.0146(8) Uani 1 1 d . . .
H3 H 0.4324 0.0734 0.8905 0.017 Uiso 1 1 calc R . .
C4 C 0.7946(5) 0.1620(2) 0.80027(19) 0.0175(9) Uani 1 1 d . . .
H4 H 0.8860 0.1847 0.7775 0.021 Uiso 1 1 calc R . .
C5 C 0.4960(5) 0.1480(2) 0.80507(19) 0.0174(9) Uani 1 1 d . . .
C6 C 0.6336(5) 0.1808(2) 0.77090(19) 0.0179(9) Uani 1 1 d . . .
C7 C 0.3270(5) 0.1696(2) 0.77448(18) 0.0170(9) Uani 1 1 d . . .
C8 C 0.6022(5) 0.2329(3) 0.7053(2) 0.0235(10) Uani 1 1 d . . .
C9 C 0.2400(5) 0.2895(2) 0.87772(17) 0.0130(8) Uani 1 1 d . . .
C10 C 0.3712(5) 0.3283(2) 0.84452(18) 0.0152(8) Uani 1 1 d . . .
C11 C 0.0751(5) 0.3095(2) 0.84850(18) 0.0141(8) Uani 1 1 d . . .
H11 H -0.0141 0.2839 0.8707 0.017 Uiso 1 1 calc R . .
C12 C 0.3382(5) 0.3861(2) 0.78219(18) 0.0154(9) Uani 1 1 d . . .
H12 H 0.4273 0.4115 0.7598 0.018 Uiso 1 1 calc R . .
C13 C 0.0421(4) 0.3669(2) 0.78697(18) 0.0134(8) Uani 1 1 d . . .
C14 C 0.1741(5) 0.4058(2) 0.75366(18) 0.0152(8) Uani 1 1 d . . .
C15 C -0.1272(5) 0.3862(2) 0.75769(18) 0.0181(9) Uani 1 1 d . . .
C16 C 0.1335(5) 0.4688(2) 0.6911(2) 0.0188(9) Uani 1 1 d . . .
C17 C 0.7283(5) 0.1055(2) 1.11599(17) 0.0135(8) Uani 1 1 d . . .
C18 C 0.8635(5) 0.1411(2) 1.08342(17) 0.0129(8) Uani 1 1 d . . .
C19 C 0.7558(5) 0.0518(2) 1.17957(18) 0.0156(9) Uani 1 1 d . . .
H19 H 0.6636 0.0293 1.2018 0.019 Uiso 1 1 calc R . .
C20 C 1.0273(5) 0.1197(2) 1.11391(18) 0.0138(8) Uani 1 1 d . . .
H20 H 1.1196 0.1423 1.0917 0.017 Uiso 1 1 calc R . .
C21 C 0.9172(5) 0.0318(2) 1.20976(18) 0.0160(8) Uani 1 1 d . . .
C22 C 1.0549(5) 0.0659(2) 1.17624(19) 0.0165(9) Uani 1 1 d . . .
C23 C 0.9472(5) -0.0224(2) 1.27480(19) 0.0193(9) Uani 1 1 d . . .
C24 C 1.2224(5) 0.0450(2) 1.20712(18) 0.0175(9) Uani 1 1 d . . .
C25 C -0.1912(5) 0.5087(2) 0.85919(18) 0.0147(8) Uani 1 1 d . . .
C26 C -0.0542(5) 0.5447(2) 0.82649(18) 0.0154(8) Uani 1 1 d . . .
C27 C -0.3523(5) 0.5301(2) 0.82874(18) 0.0149(9) Uani 1 1 d . . .
H27 H -0.4448 0.5074 0.8506 0.018 Uiso 1 1 calc R . .
C28 C -0.0818(5) 0.5982(2) 0.76358(18) 0.0144(8) Uani 1 1 d . . .
H28 H 0.0100 0.6215 0.7416 0.017 Uiso 1 1 calc R . .
C29 C -0.3795(5) 0.5844(2) 0.76657(17) 0.0130(8) Uani 1 1 d . . .
C30 C -0.2422(5) 0.6177(2) 0.73284(18) 0.0151(8) Uani 1 1 d . . .
C31 C -0.5488(5) 0.6061(2) 0.73652(17) 0.0150(8) Uani 1 1 d . . .
C32 C -0.2681(5) 0.6697(2) 0.66724(19) 0.0174(9) Uani 1 1 d . . .
C33 C 0.2978(5) 0.3184(2) 1.09714(17) 0.0104(8) Uani 1 1 d . . .
C34 C 0.4307(4) 0.3564(2) 1.06475(17) 0.0109(8) Uani 1 1 d . . .
C35 C 0.3296(5) 0.2635(2) 1.16093(18) 0.0150(8) Uani 1 1 d . . .
H35 H 0.2392 0.2395 1.1834 0.018 Uiso 1 1 calc R . .
C36 C 0.5952(5) 0.3363(2) 1.09561(17) 0.0120(8) Uani 1 1 d . . .
H36 H 0.6856 0.3611 1.0737 0.014 Uiso 1 1 calc R . .
C37 C 0.4887(5) 0.2448(2) 1.19041(18) 0.0135(8) Uani 1 1 d . . .
C38 C 0.6257(5) 0.2814(2) 1.15674(18) 0.0148(8) Uani 1 1 d . . .
C39 C 0.5203(5) 0.1895(3) 1.2555(2) 0.0214(9) Uani 1 1 d . . .
C40 C 0.7932(5) 0.2597(2) 1.18721(18) 0.0161(9) Uani 1 1 d . . .
N1 N 0.1918(4) 0.1878(2) 0.75064(17) 0.0294(9) Uani 1 1 d . . .
N2 N 0.5753(5) 0.2727(3) 0.65325(17) 0.0371(10) Uani 1 1 d . . .
N3 N -0.2624(4) 0.4027(2) 0.73438(16) 0.0260(8) Uani 1 1 d . . .
N4 N 0.0950(4) 0.5199(2) 0.64246(16) 0.0271(8) Uani 1 1 d . . .
N5 N 0.9760(5) -0.0653(2) 1.32633(16) 0.0302(9) Uani 1 1 d . . .
N6 N 1.3565(4) 0.0282(2) 1.23192(16) 0.0263(8) Uani 1 1 d . . .
N7 N -0.6858(4) 0.6233(2) 0.71433(15) 0.0233(8) Uani 1 1 d . . .
N8 N -0.2892(4) 0.7103(2) 0.61499(16) 0.0281(8) Uani 1 1 d . . .
N9 N 0.5450(4) 0.1467(2) 1.30686(16) 0.0306(9) Uani 1 1 d . . .
N10 N 0.9285(4) 0.2415(2) 1.21130(15) 0.0216(8) Uani 1 1 d . . .
N11 N 0.7548(4) 0.23434(18) 0.49121(14) 0.0192(7) Uani 1 1 d . . .
C41 C 0.8469(5) 0.2450(2) 0.54423(18) 0.0246(9) Uani 1 1 d . . .
H41A H 0.7582 0.2676 0.5684 0.030 Uiso 1 1 calc R . .
H41B H 0.9076 0.1873 0.5725 0.030 Uiso 1 1 calc R . .
C42 C 0.9745(6) 0.3021(3) 0.5272(2) 0.0317(11) Uani 1 1 d . . .
H42A H 0.9149 0.3622 0.5037 0.038 Uiso 1 1 calc R . .
H42B H 1.0608 0.2837 0.5005 0.038 Uiso 1 1 calc R . .
C43 C 1.0646(6) 0.2957(3) 0.5882(2) 0.0430(13) Uani 1 1 d . . .
H43A H 0.9758 0.3035 0.6177 0.052 Uiso 1 1 calc R . .
H43B H 1.1378 0.2374 0.6078 0.052 Uiso 1 1 calc R . .
C44 C 1.1707(7) 0.3587(3) 0.5786(3) 0.0637(17) Uani 1 1 d . . .
H44A H 1.2556 0.3534 0.5479 0.096 Uiso 1 1 calc R . .
H44B H 1.2308 0.3487 0.6183 0.096 Uiso 1 1 calc R . .
H44C H 1.0975 0.4166 0.5631 0.096 Uiso 1 1 calc R . .
C51 C 0.6053(5) 0.1918(2) 0.5174(2) 0.0270(10) Uani 1 1 d . . .
H51A H 0.5344 0.2256 0.5396 0.032 Uiso 1 1 calc R . .
H51B H 0.5324 0.1949 0.4818 0.032 Uiso 1 1 calc R . .
C52 C 0.6524(5) 0.0988(3) 0.5617(2) 0.0398(12) Uani 1 1 d . . .
H52A H 0.7435 0.0919 0.5930 0.048 Uiso 1 1 calc R . .
H52B H 0.6977 0.0615 0.5380 0.048 Uiso 1 1 calc R . .
C53 C 0.4906(6) 0.0719(3) 0.5951(2) 0.0452(14) Uani 1 1 d . . .
H53A H 0.5247 0.0129 0.6265 0.054 Uiso 1 1 calc R . .
H53B H 0.4453 0.1107 0.6177 0.054 Uiso 1 1 calc R . .
C54 C 0.3504(6) 0.0743(3) 0.5519(3) 0.0530(15) Uani 1 1 d . . .
H54A H 0.3116 0.1332 0.5219 0.079 Uiso 1 1 calc R . .
H54B H 0.2534 0.0553 0.5761 0.079 Uiso 1 1 calc R . .
H54C H 0.3940 0.0361 0.5293 0.079 Uiso 1 1 calc R . .
C60 C 0.8831(5) 0.1812(2) 0.46340(18) 0.0220(9) Uani 1 1 d . . .
H60A H 0.9360 0.1267 0.4974 0.026 Uiso 1 1 calc R . .
H60B H 0.9761 0.2125 0.4467 0.026 Uiso 1 1 calc R . .
C61 C 0.8113(5) 0.1596(3) 0.4116(2) 0.0317(11) Uani 1 1 d . . .
H61A H 0.7766 0.2128 0.3742 0.038 Uiso 1 1 calc R . .
H61B H 0.7074 0.1358 0.4255 0.038 Uiso 1 1 calc R . .
C62 C 0.9447(5) 0.0946(3) 0.3945(2) 0.0308(11) Uani 1 1 d . . .
H62A H 0.9804 0.0424 0.4325 0.037 Uiso 1 1 calc R . .
H62B H 0.8896 0.0778 0.3639 0.037 Uiso 1 1 calc R . .
C63 C 1.1048(6) 0.1267(3) 0.3672(2) 0.0371(12) Uani 1 1 d . . .
H63A H 1.0704 0.1818 0.3324 0.056 Uiso 1 1 calc R . .
H63B H 1.1759 0.0847 0.3521 0.056 Uiso 1 1 calc R . .
H63C H 1.1712 0.1341 0.3996 0.056 Uiso 1 1 calc R . .
C70 C 0.6813(5) 0.3213(2) 0.44070(18) 0.0204(9) Uani 1 1 d . . .
H70A H 0.6373 0.3118 0.4043 0.025 Uiso 1 1 calc R . .
H70B H 0.7757 0.3526 0.4267 0.025 Uiso 1 1 calc R . .
C71 C 0.5359(6) 0.3776(2) 0.46149(19) 0.0311(10) Uani 1 1 d . . .
H71A H 0.4342 0.3508 0.4696 0.037 Uiso 1 1 calc R . .
H71B H 0.5738 0.3815 0.5010 0.037 Uiso 1 1 calc R . .
C72 C 0.4859(5) 0.4671(2) 0.4121(2) 0.0313(11) Uani 1 1 d . . .
H72A H 0.5803 0.4978 0.4100 0.038 Uiso 1 1 calc R . .
H72B H 0.4709 0.4626 0.3708 0.038 Uiso 1 1 calc R . .
C73 C 0.3209(6) 0.5185(3) 0.4256(2) 0.0453(13) Uani 1 1 d . . .
H73A H 0.2239 0.4929 0.4217 0.068 Uiso 1 1 calc R . .
H73B H 0.3012 0.5778 0.3956 0.068 Uiso 1 1 calc R . .
H73C H 0.3306 0.5180 0.4682 0.068 Uiso 1 1 calc R . .

loop_
_atom_site_aniso_label
_atom_site_aniso_U_11
_atom_site_aniso_U_22
_atom_site_aniso_U_33
_atom_site_aniso_U_23
_atom_site_aniso_U_13
_atom_site_aniso_U_12
Au1 0.01189(11) 0.01224(10) 0.01187(11) -0.00414(8) -0.00015(8) -0.00152(8)
Au3 0.00956(8) 0.01099(8) 0.01049(8) -0.00339(6) -0.00084(6) -0.00147(6)
Au2 0.01090(8) 0.01116(8) 0.01057(8) -0.00333(6) -0.00082(6) -0.00091(6)
S1 0.0130(5) 0.0165(5) 0.0140(5) -0.0025(4) 0.0003(4) -0.0035(4)
S2 0.0124(5) 0.0182(5) 0.0150(5) -0.0027(4) 0.0000(4) -0.0042(4)
S3 0.0126(5) 0.0153(5) 0.0137(5) -0.0011(4) 0.0001(4) -0.0043(4)
S4 0.0124(5) 0.0192(5) 0.0131(5) -0.0019(4) -0.0004(4) -0.0046(4)
S5 0.0120(5) 0.0172(5) 0.0125(5) -0.0013(4) -0.0013(4) -0.0038(4)
S6 0.0120(5) 0.0160(5) 0.0126(5) -0.0008(4) -0.0009(4) -0.0030(4)
S7 0.0107(5) 0.0153(5) 0.0116(5) -0.0015(4) 0.0001(4) -0.0036(4)
S8 0.0100(5) 0.0175(5) 0.0132(5) -0.0020(4) -0.0007(4) -0.0038(4)
S9 0.0115(5) 0.0151(5) 0.0121(5) -0.0021(4) -0.0006(4) -0.0039(4)
S10 0.0114(5) 0.0168(5) 0.0114(5) -0.0030(4) -0.0004(4) -0.0045(4)
C1 0.017(2) 0.0129(19) 0.011(2) -0.0069(16) -0.0029(16) 0.0002(16)
C2 0.0131(19) 0.0126(19) 0.018(2) -0.0064(17) 0.0007(17) 0.0019(16)
C3 0.0142(19) 0.0121(19) 0.017(2) -0.0055(17) 0.0029(16) -0.0017(16)
C4 0.016(2) 0.018(2) 0.018(2) -0.0062(17) 0.0030(17) -0.0046(17)
C5 0.016(2) 0.015(2) 0.021(2) -0.0074(17) -0.0019(17) -0.0015(17)
C6 0.016(2) 0.016(2) 0.018(2) -0.0039(17) 0.0013(17) 0.0004(17)
C7 0.018(2) 0.015(2) 0.016(2) -0.0041(17) 0.0042(17) -0.0025(17)
C8 0.013(2) 0.030(2) 0.025(3) -0.007(2) 0.0004(18) -0.0044(18)
C9 0.017(2) 0.0086(18) 0.0110(19) -0.0020(15) -0.0019(16) 0.0005(16)
C10 0.017(2) 0.0132(19) 0.016(2) -0.0080(17) -0.0031(16) 0.0002(16)
C11 0.015(2) 0.0142(19) 0.013(2) -0.0048(16) -0.0001(16) -0.0026(16)
C12 0.0127(19) 0.017(2) 0.016(2) -0.0059(17) 0.0027(16) -0.0048(16)
C13 0.0096(18) 0.0140(19) 0.016(2) -0.0066(16) -0.0007(16) 0.0010(16)
C14 0.017(2) 0.0135(19) 0.015(2) -0.0060(16) -0.0016(16) -0.0011(16)
C15 0.021(2) 0.019(2) 0.013(2) -0.0039(17) 0.0027(17) -0.0053(18)
C16 0.013(2) 0.019(2) 0.024(2) -0.0058(19) 0.0035(17) -0.0070(17)
C17 0.0119(19) 0.0133(19) 0.014(2) -0.0057(16) 0.0003(16) 0.0020(16)
C18 0.0144(19) 0.0144(19) 0.013(2) -0.0078(16) 0.0014(16) -0.0053(16)
C19 0.017(2) 0.0122(19) 0.017(2) -0.0031(16) 0.0023(17) -0.0046(17)
C20 0.0093(18) 0.0141(19) 0.019(2) -0.0072(17) 0.0037(16) -0.0035(16)
C21 0.021(2) 0.0137(19) 0.012(2) -0.0044(16) 0.0006(17) -0.0008(17)
C22 0.0110(19) 0.018(2) 0.021(2) -0.0097(17) -0.0015(17) -0.0005(16)
C23 0.017(2) 0.020(2) 0.019(2) -0.0044(18) -0.0033(17) -0.0034(17)
C24 0.017(2) 0.018(2) 0.017(2) -0.0046(17) -0.0006(17) -0.0049(17)
C25 0.018(2) 0.0117(19) 0.014(2) -0.0052(16) -0.0002(16) 0.0001(16)
C26 0.015(2) 0.0151(19) 0.016(2) -0.0059(17) -0.0024(16) -0.0016(16)
C27 0.0129(19) 0.017(2) 0.021(2) -0.0121(17) 0.0042(17) -0.0075(16)
C28 0.014(2) 0.0141(19) 0.015(2) -0.0055(17) 0.0039(16) -0.0033(16)
C29 0.0133(19) 0.0116(18) 0.015(2) -0.0057(16) 0.0017(16) -0.0027(16)
C30 0.0142(19) 0.0160(19) 0.014(2) -0.0040(16) -0.0031(16) -0.0031(16)
C31 0.019(2) 0.017(2) 0.010(2) -0.0057(16) 0.0015(16) -0.0063(17)
C32 0.0106(19) 0.020(2) 0.022(2) -0.0054(18) 0.0001(17) -0.0066(17)
C33 0.0146(19) 0.0047(17) 0.0096(19) -0.0004(15) 0.0046(15) -0.0014(15)
C34 0.0065(18) 0.0147(18) 0.0121(19) -0.0064(15) -0.0021(15) -0.0006(15)
C35 0.013(2) 0.016(2) 0.017(2) -0.0069(17) 0.0004(16) -0.0040(16)
C36 0.0116(19) 0.0146(19) 0.010(2) -0.0029(16) 0.0015(15) -0.0057(16)
C37 0.015(2) 0.0075(18) 0.015(2) -0.0016(16) 0.0035(16) -0.0016(16)
C38 0.0126(19) 0.017(2) 0.016(2) -0.0075(17) -0.0021(16) -0.0015(16)
C39 0.020(2) 0.020(2) 0.024(3) -0.0066(19) -0.0012(18) -0.0067(18)
C40 0.015(2) 0.015(2) 0.015(2) -0.0034(16) 0.0023(17) -0.0023(17)
N1 0.0162(18) 0.041(2) 0.026(2) -0.0070(17) -0.0032(16) -0.0052(17)
N2 0.029(2) 0.053(3) 0.018(2) 0.0009(19) -0.0029(16) -0.0090(19)
N3 0.0157(18) 0.036(2) 0.0216(19) -0.0055(16) -0.0011(15) -0.0045(16)
N4 0.0254(19) 0.030(2) 0.019(2) -0.0013(17) -0.0030(15) -0.0070(16)
N5 0.035(2) 0.029(2) 0.020(2) -0.0007(17) -0.0053(16) -0.0059(17)
N6 0.0203(19) 0.034(2) 0.024(2) -0.0085(16) -0.0039(16) -0.0066(16)
N7 0.0146(18) 0.035(2) 0.0169(18) -0.0045(16) -0.0014(14) -0.0059(15)
N8 0.028(2) 0.033(2) 0.018(2) 0.0016(16) -0.0041(16) -0.0121(17)
N9 0.030(2) 0.035(2) 0.022(2) 0.0000(18) -0.0061(16) -0.0150(18)
N10 0.0165(18) 0.0241(18) 0.0225(19) -0.0074(15) -0.0015(15) -0.0024(15)
N11 0.0213(17) 0.0143(16) 0.0155(17) 0.0015(13) -0.0045(14) -0.0019(14)
C41 0.030(2) 0.026(2) 0.016(2) -0.0060(18) -0.0087(18) -0.0032(19)
C42 0.041(3) 0.031(2) 0.024(2) -0.009(2) -0.006(2) -0.012(2)
C43 0.042(3) 0.040(3) 0.045(3) -0.012(2) -0.015(2) -0.009(2)
C44 0.058(4) 0.064(4) 0.077(5) -0.039(3) -0.020(3) -0.002(3)
C51 0.017(2) 0.024(2) 0.029(2) 0.0017(19) -0.0023(18) -0.0040(18)
C52 0.025(2) 0.029(3) 0.047(3) 0.009(2) -0.008(2) -0.008(2)
C53 0.038(3) 0.035(3) 0.046(3) 0.010(2) -0.006(2) -0.016(2)
C54 0.036(3) 0.057(3) 0.064(4) -0.013(3) 0.008(3) -0.024(3)
C60 0.019(2) 0.020(2) 0.023(2) -0.0040(17) -0.0044(17) -0.0006(17)
C61 0.027(2) 0.031(2) 0.039(3) -0.018(2) -0.011(2) 0.002(2)
C62 0.026(2) 0.028(2) 0.041(3) -0.020(2) -0.008(2) 0.001(2)
C63 0.045(3) 0.033(3) 0.033(3) -0.012(2) 0.001(2) -0.007(2)
C70 0.024(2) 0.015(2) 0.015(2) 0.0014(16) -0.0053(17) -0.0025(17)
C71 0.040(3) 0.023(2) 0.026(2) -0.0093(19) -0.003(2) 0.004(2)
C72 0.035(3) 0.021(2) 0.028(3) 0.0000(19) 0.003(2) -0.001(2)
C73 0.060(3) 0.029(3) 0.039(3) -0.014(2) -0.005(3) 0.011(2)

loop_
_atom_type_symbol
_atom_type_description
_atom_type_scat_dispersion_real
_atom_type_scat_dispersion_imag
_atom_type_scat_source
C C 0.0033 0.0016 'International Tables Vol C Tables 4.2.6.8 and 6.1.1.4'
H H 0.0000 0.0000 'International Tables Vol C Tables 4.2.6.8 and 6.1.1.4'
N N 0.0061 0.0033 'International Tables Vol C Tables 4.2.6.8 and 6.1.1.4'
S S 0.1246 0.1234 'International Tables Vol C Tables 4.2.6.8 and 6.1.1.4'
Au Au -2.0133 8.8022 'International Tables Vol C Tables 4.2.6.8 and 6.1.1.4'

loop_
_geom_angle_atom_site_label_1
_geom_angle_atom_site_label_2
_geom_angle_atom_site_label_3
_geom_angle
_geom_angle_site_symmetry_1
_geom_angle_site_symmetry_3
_geom_angle_publ_flag
S1 Au1 S1 180.000(1) 2_757 . ?
S1 Au1 S2 90.03(3) 2_757 2_757 ?
S1 Au1 S2 89.97(3) . 2_757 ?
S1 Au1 S2 89.97(3) 2_757 . ?
S1 Au1 S2 90.03(3) . . ?
S2 Au1 S2 180.000(1) 2_757 . ?
S10 Au3 S8 88.72(3) . . ?
S10 Au3 S7 179.07(4) . . ?
S8 Au3 S7 90.48(3) . . ?
S10 Au3 S9 90.38(3) . . ?
S8 Au3 S9 179.00(4) . . ?
S7 Au3 S9 90.41(3) . . ?
S3 Au2 S5 89.58(3) . . ?
S3 Au2 S6 179.29(3) . . ?
S5 Au2 S6 89.89(3) . . ?
S3 Au2 S4 89.95(3) . . ?
S5 Au2 S4 178.99(3) . . ?
S6 Au2 S4 90.59(3) . . ?
C1 S1 Au1 102.39(13) . . ?
C2 S2 Au1 102.67(14) . . ?
C9 S3 Au2 102.80(13) . . ?
C10 S4 Au2 103.09(14) . . ?
C17 S5 Au2 102.81(13) . . ?
C18 S6 Au2 102.86(13) . . ?
C25 S7 Au3 102.54(13) . . ?
C26 S8 Au3 103.20(13) . . ?
C33 S9 Au3 102.45(12) . . ?
C34 S10 Au3 102.56(12) . . ?
C2 C1 C3 120.3(3) . . ?
C2 C1 S1 122.6(3) . . ?
C3 C1 S1 117.1(3) . . ?
C1 C2 C4 119.8(3) . . ?
C1 C2 S2 122.2(3) . . ?
C4 C2 S2 118.0(3) . . ?
C5 C3 C1 119.7(4) . . ?
C6 C4 C2 120.0(4) . . ?
C3 C5 C6 120.1(4) . . ?
C3 C5 C7 120.1(4) . . ?
C6 C5 C7 119.8(4) . . ?
C4 C6 C5 120.1(4) . . ?
C4 C6 C8 120.9(4) . . ?
C5 C6 C8 118.9(4) . . ?
N1 C7 C5 178.9(5) . . ?
N2 C8 C6 178.3(5) . . ?
C11 C9 C10 119.6(3) . . ?
C11 C9 S3 117.6(3) . . ?
C10 C9 S3 122.7(3) . . ?
C12 C10 C9 120.5(3) . . ?
C12 C10 S4 118.2(3) . . ?
C9 C10 S4 121.3(3) . . ?
C13 C11 C9 119.9(4) . . ?
C14 C12 C10 119.5(4) . . ?
C11 C13 C14 120.4(3) . . ?
C11 C13 C15 119.1(4) . . ?
C14 C13 C15 120.5(3) . . ?
C12 C14 C13 120.1(3) . . ?
C12 C14 C16 120.7(4) . . ?
C13 C14 C16 119.1(3) . . ?
N3 C15 C13 179.0(4) . . ?
N4 C16 C14 177.1(4) . . ?
C19 C17 C18 120.0(3) . . ?
C19 C17 S5 117.7(3) . . ?
C18 C17 S5 122.4(3) . . ?
C20 C18 C17 119.7(3) . . ?
C20 C18 S6 118.4(3) . . ?
C17 C18 S6 121.9(3) . . ?
C21 C19 C17 120.1(4) . . ?
C22 C20 C18 120.3(4) . . ?
C19 C21 C22 119.7(3) . . ?
C19 C21 C23 120.8(4) . . ?
C22 C21 C23 119.4(3) . . ?
C20 C22 C21 120.2(3) . . ?
C20 C22 C24 119.8(4) . . ?
C21 C22 C24 120.0(4) . . ?
N5 C23 C21 178.0(4) . . ?
N6 C24 C22 179.9(7) . . ?
C27 C25 C26 119.5(3) . . ?
C27 C25 S7 118.3(3) . . ?
C26 C25 S7 122.1(3) . . ?
C28 C26 C25 119.7(3) . . ?
C28 C26 S8 118.8(3) . . ?
C25 C26 S8 121.4(3) . . ?
C29 C27 C25 120.4(4) . . ?
C30 C28 C26 120.6(4) . . ?
C27 C29 C30 120.6(3) . . ?
C27 C29 C31 119.0(3) . . ?
C30 C29 C31 120.4(3) . . ?
C28 C30 C29 119.2(3) . . ?
C28 C30 C32 120.4(4) . . ?
C29 C30 C32 120.4(3) . . ?
N7 C31 C29 177.8(4) . . ?
N8 C32 C30 179.3(4) . . ?
C34 C33 C35 119.2(3) . . ?
C34 C33 S9 122.5(3) . . ?
C35 C33 S9 118.3(3) . . ?
C33 C34 C36 119.5(3) . . ?
C33 C34 S10 122.1(3) . . ?
C36 C34 S10 118.4(3) . . ?
C37 C35 C33 120.8(4) . . ?
C38 C36 C34 120.7(4) . . ?
C35 C37 C38 119.8(3) . . ?
C35 C37 C39 120.7(4) . . ?
C38 C37 C39 119.4(3) . . ?
C36 C38 C40 120.5(4) . . ?
C36 C38 C37 119.8(3) . . ?
C40 C38 C37 119.7(3) . . ?
N9 C39 C37 179.3(4) . . ?
N10 C40 C38 179.0(4) . . ?
C60 N11 C51 112.1(3) . . ?
C60 N11 C41 108.4(3) . . ?
C51 N11 C41 108.3(3) . . ?
C60 N11 C70 109.3(3) . . ?
C51 N11 C70 107.9(3) . . ?
C41 N11 C70 110.8(3) . . ?
C42 C41 N11 117.5(3) . . ?
C41 C42 C43 108.3(4) . . ?
C44 C43 C42 113.4(4) . . ?
C52 C51 N11 116.3(3) . . ?
C51 C52 C53 109.5(4) . . ?
C54 C53 C52 113.7(4) . . ?
N11 C60 C61 115.9(3) . . ?
C60 C61 C62 111.1(3) . . ?
C63 C62 C61 114.5(4) . . ?
N11 C70 C71 114.2(3) . . ?
C72 C71 C70 111.2(3) . . ?
C73 C72 C71 112.2(4) . . ?

loop_
_geom_bond_atom_site_label_1
_geom_bond_atom_site_label_2
_geom_bond_distance
_geom_bond_site_symmetry_2
_geom_bond_publ_flag
Au1 S1 2.3018(10) 2_757 ?
Au1 S1 2.3018(9) . ?
Au1 S2 2.3027(10) 2_757 ?
Au1 S2 2.3027(10) . ?
Au3 S10 2.2959(9) . ?
Au3 S8 2.2965(10) . ?
Au3 S7 2.2999(9) . ?
Au3 S9 2.3045(9) . ?
Au2 S3 2.3009(10) . ?
Au2 S5 2.3026(10) . ?
Au2 S6 2.3062(9) . ?
Au2 S4 2.3068(10) . ?
S1 C1 1.740(4) . ?
S2 C2 1.736(4) . ?
S3 C9 1.738(4) . ?
S4 C10 1.745(4) . ?
S5 C17 1.734(4) . ?
S6 C18 1.734(4) . ?
S7 C25 1.747(4) . ?
S8 C26 1.739(4) . ?
S9 C33 1.731(4) . ?
S10 C34 1.740(4) . ?
C1 C2 1.393(5) . ?
C1 C3 1.409(5) . ?
C2 C4 1.412(5) . ?
C3 C5 1.384(5) . ?
C4 C6 1.379(5) . ?
C5 C6 1.421(5) . ?
C5 C7 1.441(5) . ?
C6 C8 1.442(6) . ?
C7 N1 1.146(5) . ?
C8 N2 1.140(5) . ?
C9 C11 1.403(5) . ?
C9 C10 1.410(5) . ?
C10 C12 1.407(5) . ?
C11 C13 1.391(5) . ?
C12 C14 1.391(5) . ?
C13 C14 1.417(5) . ?
C13 C15 1.436(5) . ?
C14 C16 1.445(5) . ?
C15 N3 1.144(5) . ?
C16 N4 1.140(5) . ?
C17 C19 1.408(5) . ?
C17 C18 1.409(5) . ?
C18 C20 1.404(5) . ?
C19 C21 1.387(5) . ?
C20 C22 1.386(5) . ?
C21 C22 1.423(5) . ?
C21 C23 1.439(5) . ?
C22 C24 1.435(5) . ?
C23 N5 1.142(5) . ?
C24 N6 1.149(5) . ?
C25 C27 1.385(5) . ?
C25 C26 1.425(5) . ?
C26 C28 1.395(5) . ?
C27 C29 1.385(5) . ?
C28 C30 1.386(5) . ?
C29 C30 1.418(5) . ?
C29 C31 1.438(5) . ?
C30 C32 1.439(5) . ?
C31 N7 1.145(5) . ?
C32 N8 1.144(5) . ?
C33 C34 1.410(5) . ?
C33 C35 1.419(5) . ?
C34 C36 1.415(5) . ?
C35 C37 1.367(5) . ?
C36 C38 1.370(5) . ?
C37 C38 1.437(5) . ?
C37 C39 1.444(5) . ?
C38 C40 1.430(5) . ?
C39 N9 1.136(5) . ?
C40 N10 1.148(5) . ?
N11 C60 1.511(5) . ?
N11 C51 1.518(5) . ?
N11 C41 1.518(5) . ?
N11 C70 1.522(4) . ?
C41 C42 1.497(5) . ?
C42 C43 1.544(6) . ?
C43 C44 1.452(6) . ?
C51 C52 1.517(5) . ?
C52 C53 1.547(6) . ?
C53 C54 1.491(7) . ?
C60 C61 1.519(5) . ?
C61 C62 1.525(5) . ?
C62 C63 1.520(6) . ?
C70 C71 1.529(5) . ?
C71 C72 1.515(5) . ?
C72 C73 1.513(6) . ?
